data_9009868
loop_
_publ_author_name
'Mereiter, K.'
'Preisinger, A.'

_publ_section_title
;
 Kristallstrukturdaten der wismutminerale atelestit, mixit und pucherit
;
_journal_name_full 'Anzeiger der Osterreichische Akademie der Wissenschaften'
_journal_page_first 79
_journal_page_last 81
_journal_volume 123
_journal_year 1986
_chemical_compound_source 'Schneeberg, Saxony, Germany'
_chemical_formula_sum 'As Bi2 H O6'
_chemical_name_mineral Atelestite
_space_group_IT_number 14
_symmetry_space_group_name_Hall '-P 2ybc'
_symmetry_space_group_name_H-M 'P 1 21/c 1'
_cell_angle_alpha 90
_cell_angle_beta 107.08
_cell_angle_gamma 90
_cell_formula_units_Z 4
_cell_length_a 7.000
_cell_length_b 7.430
_cell_length_c 10.831
_cell_volume 538.475
_database_code_amcsd 0012025
_exptl_crystal_density_diffrn 7.276
_cod_original_formula_sum 'Bi2 As O6 H'
_cod_database_code 9009868

loop_
_space_group_symop_operation_xyz
x,y,z
x,1/2-y,1/2+z
-x,1/2+y,1/2-z
-x,-y,-z

loop_
_atom_site_label
_atom_site_fract_x
_atom_site_fract_y
_atom_site_fract_z
_atom_site_U_iso_or_equiv
_atom_site_type_symbol
_atom_site_attached_hydrogens
Bi1 0.25070 0.41930 0.47330 0.01013 Bi 0
Bi2 0.40620 0.83750 0.66390 0.01140 Bi 0
As1 0.13190 0.57090 0.83140 0.00887 As 0
O1 0.50200 0.58400 0.60300 0.01013 O 0
O-H2 0.37900 0.24400 0.64600 0.01267 O 1
O3 0.19400 0.63300 0.69800 0.01520 O 0
O4 0.18500 0.73200 0.94700 0.02153 O 0
O5 0.27000 0.38500 0.88900 0.01646 O 0
O6 -0.11300 0.53200 0.77900 0.01773 O 0

loop_
_cod_changelog_entry_id
_cod_changelog_entry_author
_cod_changelog_entry_date
_cod_changelog_entry_text
1
;cod-tools version 3.8.0
Id: cif_guess_AMCSD_atom_types 9574 2023-05-10 09:00:05Z saulius
;
2023-05-10T18:52:14+03:00
;Derived atom types and hydrogen counts
from atom names that follow the AMCSD naming convention
(Wat == water, O-H == hydroxyl).
;

loop_
_cod_related_entry_id
_cod_related_entry_database
_cod_related_entry_code
1 AMCSD 0012025
